data_7114112
loop_
_publ_author_name
'Black, Daniel'
'Blake, Alexander J.'
'Finn, Rachel L.'
'Lindoy, Leonard F.'
'Nezhadali, Azizollah'
'Rougnaghi, Gholamhossein'
'Tasker, Peter A.'
'Schr\"oder, Martin'

_publ_section_title
;
 Compartmental Schiff-base ligands as selective double-loaded extractants
 for copper(ii)Electronic supplementary information (ESI) available:
 synthetic and spectroscopic data. See
 http://www.rsc.org/suppdata/cc/b1/b109635b/
;
_journal_issue 4
_journal_name_full 'Chemical Communications'
_journal_page_first 340
_journal_paper_doi 10.1039/b109635b
_journal_year 2002
_chemical_formula_moiety 'C30 H42 N4 O2 2+, 2(P F6 -), C2 H3 N'
_chemical_formula_sum 'C32 H45 F12 N5 O2 P2'
_chemical_formula_weight 821.67
_chemical_name_systematic
; 
? 
;
_space_group_IT_number 2
_symmetry_cell_setting triclinic
_symmetry_space_group_name_Hall '-P 1'
_symmetry_space_group_name_H-M 'P -1'
_atom_sites_solution_hydrogens geom
_atom_sites_solution_primary direct
_atom_sites_solution_secondary difmap
_audit_creation_method SHELXL
_cell_angle_alpha 89.67(3)
_cell_angle_beta 86.13(3)
_cell_angle_gamma 78.81(2)
_cell_formula_units_Z 2
_cell_length_a 9.576(3)
_cell_length_b 10.916(3)
_cell_length_c 18.415(4)
_cell_measurement_reflns_used 40
_cell_measurement_temperature 150(2)
_cell_measurement_theta_max 15
_cell_measurement_theta_min 11
_cell_volume 1884.0(9)
_computing_cell_refinement DIF4
_computing_data_collection 'DIF4 (Stoe & Cie, 1992)'
_computing_data_reduction 'REDU4 (Stoe & Cie, 1992)'
_computing_molecular_graphics 'SHELXTL/PC (Sheldrick, 1994)'
_computing_publication_material 'SHELXL-93; PLATON (Spek, 2001)'
_computing_structure_refinement 'SHELXL-93 (Sheldrick, 1993)'
_computing_structure_solution 'SHELXS-86 (Sheldrick, 1990)'
_diffrn_ambient_temperature 150(2)
_diffrn_measurement_device 'Stoe Stadi-4 four-circle'
_diffrn_measurement_method \w/\q
_diffrn_radiation_monochromator graphite
_diffrn_radiation_source 'fine-focus sealed tube'
_diffrn_radiation_type MoK\a
_diffrn_radiation_wavelength 0.71073
_diffrn_reflns_av_sigmaI/netI 0.043
_diffrn_reflns_limit_h_max 10
_diffrn_reflns_limit_h_min -10
_diffrn_reflns_limit_k_max 11
_diffrn_reflns_limit_k_min -11
_diffrn_reflns_limit_l_max 19
_diffrn_reflns_limit_l_min 0
_diffrn_reflns_number 4940
_diffrn_reflns_theta_max 22.55
_diffrn_reflns_theta_min 2.51
_diffrn_standards_interval_time 60
_diffrn_standards_number 3
_exptl_absorpt_coefficient_mu 0.212
_exptl_absorpt_correction_T_max 0.888
_exptl_absorpt_correction_T_min 0.848
_exptl_absorpt_correction_type psi-scan
_exptl_absorpt_process_details '(North et al., 1968)'
_exptl_crystal_colour colourless
_exptl_crystal_density_diffrn 1.448
_exptl_crystal_density_meas ?
_exptl_crystal_description block
_exptl_crystal_F_000 852
_exptl_crystal_size_max 0.49
_exptl_crystal_size_mid 0.27
_exptl_crystal_size_min 0.27
_refine_diff_density_max 1.17
_refine_diff_density_min -1.06
_refine_diff_density_rms 0.09
_refine_ls_extinction_method none
_refine_ls_goodness_of_fit_all 1.023
_refine_ls_goodness_of_fit_obs 1.053
_refine_ls_matrix_type full
_refine_ls_number_parameters 516
_refine_ls_number_reflns 4913
_refine_ls_number_restraints 246
_refine_ls_restrained_S_all 1.084
_refine_ls_restrained_S_obs 1.108
_refine_ls_R_factor_all 0.122
_refine_ls_R_factor_obs 0.0861
_refine_ls_shift/esd_max -0.001
_refine_ls_shift/esd_mean 0.000
_refine_ls_structure_factor_coef Fsqd
_refine_ls_weighting_details 'w=1/[\s^2^(Fo^2^)+( 0.096P)^2^+12.030P] where P=(Fo^2^+2Fc^2^)/3'
_refine_ls_weighting_scheme calc
_refine_ls_wR_factor_all 0.249
_refine_ls_wR_factor_obs 0.206
_reflns_number_observed 3482
_reflns_number_total 4940
_reflns_observed_criterion I>2\s(I)
_cod_data_source_file b109635b.txt
_cod_data_source_block BUPHNO
_cod_depositor_comments
;
The following automatic conversions were performed:

'_symmetry_cell_setting' value 'Triclinic' changed to 'triclinic'
according to
/usr/data/users/saulius/automatic-downloads/retrospective/RSC/lib/dictionaries/cif_core.dic
dictionary named 'cif_core.dic' version 2.4.2 from
2011-04-26.

'_exptl_absorpt_correction_type' value 'Psi-scan'
changed to 'psi-scan' according to
/usr/data/users/saulius/automatic-downloads/retrospective/RSC/lib/dictionaries/cif_core.dic
dictionary named 'cif_core.dic' version 2.4.2 from 2011-04-26.

Automatic conversion script
Id: cif_fix_values 2281 2013-09-26 08:29:07Z andrius 

The following automatic conversions were performed:

'_exptl_crystal_density_meas' value 'not measured' was changed to '?'
- the value is perceived as not measured.

Automatic conversion script
Id: cif_fix_values 3008 2015-01-20 13:52:24Z robertas 

The following automatic conversions were performed:

'_refine_ls_weighting_scheme' value 'calc w=1/[\s^2^(Fo^2^)+(
0.096P)^2^+12.030P] where P=(Fo^2^+2Fc^2^)/3' was changed to 'calc'.
New tag '_refine_ls_weighting_details' was created. The value of the
new tag was set to 'w=1/[\s^2^(Fo^2^)+( 0.096P)^2^+12.030P] where
P=(Fo^2^+2Fc^2^)/3'.

Automatic conversion script
Id: cif_fix_values 3143 2015-03-26 13:38:13Z robertas 
;
_cod_original_sg_symbol_H-M P-1
_cod_database_code 7114112

loop_
_symmetry_equiv_pos_as_xyz
'x, y, z'
'-x, -y, -z'

loop_
_atom_site_aniso_label
_atom_site_aniso_U_11
_atom_site_aniso_U_22
_atom_site_aniso_U_33
_atom_site_aniso_U_23
_atom_site_aniso_U_13
_atom_site_aniso_U_12
N1 0.031(4) 0.034(3) 0.028(3) 0.007(3) -0.004(3) -0.007(3)
N2 0.045(4) 0.030(3) 0.040(4) -0.005(3) -0.003(3) -0.007(3)
N3 0.049(4) 0.032(3) 0.032(3) 0.001(3) -0.014(3) -0.011(3)
N4 0.035(4) 0.028(3) 0.026(3) 0.003(2) -0.008(2) -0.009(3)
O1 0.046(3) 0.039(3) 0.038(3) -0.002(2) -0.008(2) -0.020(2)
O2 0.022(3) 0.037(3) 0.030(3) 0.002(2) -0.005(2) -0.009(2)
C1 0.035(4) 0.029(4) 0.034(4) -0.001(3) -0.012(3) -0.006(3)
C2 0.038(4) 0.024(3) 0.038(4) -0.001(3) -0.003(3) -0.007(3)
C3 0.037(4) 0.017(3) 0.035(4) -0.001(3) -0.012(3) -0.004(3)
C4 0.040(4) 0.018(3) 0.042(4) 0.003(3) -0.012(3) -0.002(3)
C5 0.038(4) 0.020(3) 0.034(4) 0.003(3) -0.014(3) -0.002(3)
C6 0.042(4) 0.026(4) 0.037(4) -0.002(3) -0.015(3) -0.007(3)
C7 0.026(4) 0.025(3) 0.031(4) 0.002(3) -0.003(3) -0.008(3)
C8 0.026(4) 0.029(3) 0.022(3) 0.002(3) -0.007(3) -0.003(3)
C9 0.026(4) 0.024(3) 0.025(4) 0.005(3) -0.004(3) -0.006(3)
C10 0.027(4) 0.023(3) 0.028(4) -0.001(3) -0.004(3) -0.009(3)
C11 0.025(4) 0.023(3) 0.027(4) 0.003(3) -0.004(3) -0.008(3)
C12 0.034(4) 0.026(3) 0.023(3) 0.002(3) 0.001(3) -0.011(3)
C13 0.038(4) 0.026(4) 0.040(4) 0.002(3) -0.008(3) -0.010(3)
C14 0.062(5) 0.039(4) 0.036(4) 0.010(3) -0.028(4) -0.020(4)
C15 0.041(4) 0.037(4) 0.035(4) 0.003(3) -0.016(3) -0.008(3)
C16 0.034(4) 0.034(4) 0.030(4) 0.001(3) -0.016(3) -0.010(3)
C17 0.026(4) 0.028(4) 0.028(4) -0.001(3) -0.006(3) -0.008(3)
C18 0.033(4) 0.030(4) 0.027(4) 0.004(3) -0.003(3) -0.005(3)
C19 0.031(4) 0.060(5) 0.031(4) 0.016(3) 0.010(3) -0.004(4)
C20 0.065(6) 0.102(8) 0.043(5) 0.003(5) 0.008(4) -0.004(6)
C21 0.048(5) 0.052(5) 0.050(5) -0.015(4) 0.016(4) -0.013(4)
C22 0.052(5) 0.026(4) 0.037(4) -0.002(3) -0.012(4) 0.000(4)
C23 0.039(4) 0.032(4) 0.054(5) -0.004(3) -0.013(4) -0.014(3)
C24 0.050(5) 0.075(6) 0.074(6) -0.008(5) -0.003(5) -0.026(5)
C25 0.055(6) 0.075(6) 0.079(7) 0.009(5) -0.035(5) -0.030(5)
C26 0.057(6) 0.045(5) 0.084(7) -0.012(4) -0.003(5) -0.024(4)
C27 0.020(3) 0.034(4) 0.035(4) -0.001(3) -0.001(3) -0.005(3)
C28 0.026(4) 0.048(4) 0.043(4) -0.007(3) -0.008(3) -0.003(3)
C29 0.029(4) 0.060(5) 0.048(5) -0.007(4) -0.001(3) -0.003(4)
C30 0.028(4) 0.045(5) 0.090(6) 0.019(4) -0.014(4) -0.014(4)
P1 0.0722(14) 0.0517(12) 0.0455(12) 0.0076(10) -0.0221(10) -0.0221(11)
F1A 0.079(3) 0.063(2) 0.065(3) -0.005(2) -0.009(2) 0.008(3)
F1B 0.079(3) 0.065(2) 0.083(3) 0.010(2) -0.016(2) -0.027(2)
F1C 0.079(3) 0.063(2) 0.065(3) -0.005(2) -0.009(2) 0.008(3)
F1D 0.084(3) 0.074(3) 0.053(2) 0.003(2) -0.031(2) -0.019(3)
F1E 0.084(3) 0.074(3) 0.053(2) 0.003(2) -0.031(2) -0.019(3)
F1F 0.079(3) 0.065(2) 0.083(3) 0.010(2) -0.016(2) -0.027(2)
F1G 0.089(4) 0.057(3) 0.064(3) -0.003(3) -0.015(4) -0.016(4)
F1H 0.089(4) 0.065(3) 0.055(3) 0.014(4) -0.009(4) -0.017(4)
F1I 0.089(4) 0.057(3) 0.064(3) -0.003(3) -0.015(4) -0.016(4)
F1J 0.074(3) 0.077(3) 0.075(3) -0.003(4) -0.021(3) -0.014(3)
F1K 0.089(4) 0.065(3) 0.055(3) 0.014(4) -0.009(4) -0.017(4)
F1L 0.074(3) 0.077(3) 0.075(3) -0.003(4) -0.021(3) -0.014(3)
P2 0.0406(11) 0.0339(10) 0.0361(11) 0.0025(8) -0.0065(8) -0.0061(9)
F2A 0.057(3) 0.094(4) 0.078(4) 0.042(3) 0.008(3) -0.024(3)
F2B 0.048(3) 0.036(2) 0.109(4) 0.010(2) -0.021(3) -0.002(2)
F2C 0.049(3) 0.060(3) 0.078(3) 0.005(2) -0.018(2) 0.006(2)
F2D 0.090(4) 0.074(3) 0.040(3) -0.007(2) -0.004(2) -0.028(3)
F2E 0.067(3) 0.044(3) 0.102(4) 0.017(3) -0.012(3) -0.025(2)
F2F 0.115(5) 0.106(5) 0.066(4) -0.050(3) -0.035(3) 0.025(4)
N1S 0.062(5) 0.073(5) 0.068(5) 0.011(4) -0.007(4) -0.031(4)
C1S 0.050(5) 0.036(4) 0.041(5) 0.000(4) -0.019(4) -0.004(4)
C2S 0.066(6) 0.041(5) 0.043(5) 0.009(4) 0.001(4) 0.008(4)

loop_
_atom_site_label
_atom_site_type_symbol
_atom_site_fract_x
_atom_site_fract_y
_atom_site_fract_z
_atom_site_U_iso_or_equiv
_atom_site_thermal_displace_type
_atom_site_occupancy
_atom_site_calc_flag
_atom_site_refinement_flags
_atom_site_disorder_group
N1 N 0.7929(6) 0.4065(5) -0.3812(3) 0.0309(13) Uani 1 d D .
H1 H 0.8337(71) 0.4015(66) -0.3443(28) 0.037 Uiso 1 d D .
N2 N 0.8114(7) 0.1273(5) -0.3841(3) 0.0381(15) Uani 1 d D .
H2N H 0.8440(79) 0.1442(71) -0.3474(29) 0.046 Uiso 1 d D .
N3 N 0.7490(7) 0.1204(5) -0.1023(3) 0.0369(15) Uani 1 d D .
H3 H 0.7982(72) 0.1207(73) -0.1393(29) 0.044 Uiso 1 d D .
N4 N 0.7675(6) 0.3911(5) -0.0994(3) 0.0290(13) Uani 1 d D .
H4 H 0.8194(66) 0.3973(65) -0.1347(29) 0.035 Uiso 1 d D .
O1 O 0.7883(5) 0.1303(4) -0.2423(2) 0.0391(12) Uani 1 d . .
O2 O 0.7904(4) 0.4241(4) -0.2398(2) 0.0292(11) Uani 1 d . .
C1 C 0.4062(7) 0.0026(6) -0.2546(4) 0.032(2) Uani 1 d . .
C2 C 0.4556(7) 0.0286(6) -0.1885(4) 0.033(2) Uani 1 d . .
H2 H 0.4005(7) 0.0172(6) -0.1450(4) 0.040 Uiso 1 calc R .
C3 C 0.5842(7) 0.0713(5) -0.1833(4) 0.029(2) Uani 1 d . .
C4 C 0.6690(8) 0.0926(6) -0.2461(4) 0.033(2) Uani 1 d . .
C5 C 0.6173(7) 0.0669(6) -0.3140(4) 0.031(2) Uani 1 d . .
C6 C 0.4903(7) 0.0219(6) -0.3164(4) 0.035(2) Uani 1 d . .
H6 H 0.4602(7) 0.0036(6) -0.3626(4) 0.041 Uiso 1 calc R .
C7 C 0.3484(7) 0.4585(6) -0.2358(3) 0.0267(15) Uani 1 d . .
C8 C 0.4305(7) 0.4582(6) -0.3004(3) 0.0256(14) Uani 1 d . .
H8 H 0.3840(7) 0.4674(6) -0.3446(3) 0.031 Uiso 1 calc R .
C9 C 0.5789(7) 0.4450(6) -0.3037(3) 0.0248(14) Uani 1 d . .
C10 C 0.6543(7) 0.4341(6) -0.2388(3) 0.0255(15) Uani 1 d . .
C11 C 0.5690(6) 0.4341(5) -0.1719(3) 0.0243(14) Uani 1 d . .
C12 C 0.4208(7) 0.4454(6) -0.1725(3) 0.0272(15) Uani 1 d . .
H12 H 0.3671(7) 0.4440(6) -0.1272(3) 0.033 Uiso 1 calc R .
C13 C 0.6284(8) 0.0883(6) -0.1124(4) 0.034(2) Uani 1 d . .
H13 H 0.5676(8) 0.0757(6) -0.0712(4) 0.041 Uiso 1 calc R .
C14 C 0.8064(9) 0.1278(7) -0.0308(4) 0.043(2) Uani 1 d . .
H14A H 0.8579(9) 0.0439(7) -0.0176(4) 0.052 Uiso 1 calc R .
H14B H 0.7262(9) 0.1536(7) 0.0062(4) 0.052 Uiso 1 calc R .
C15 C 0.9066(8) 0.2191(6) -0.0296(4) 0.037(2) Uani 1 d . .
H15A H 0.9770(8) 0.2007(6) -0.0720(4) 0.044 Uiso 1 calc R .
H15B H 0.9599(8) 0.2039(6) 0.0148(4) 0.044 Uiso 1 calc R .
C16 C 0.8382(7) 0.3568(6) -0.0314(4) 0.032(2) Uani 1 d . .
H16A H 0.7670(7) 0.3765(6) 0.0105(4) 0.038 Uiso 1 calc R .
H16B H 0.9123(7) 0.4074(6) -0.0263(4) 0.038 Uiso 1 calc R .
C17 C 0.6324(7) 0.4118(6) -0.1051(3) 0.0265(15) Uani 1 d . .
H17 H 0.5718(7) 0.4120(6) -0.0621(3) 0.032 Uiso 1 calc R .
C18 C 0.6554(7) 0.4305(6) -0.3734(3) 0.030(2) Uani 1 d . .
H18 H 0.6029(7) 0.4389(6) -0.4158(3) 0.036 Uiso 1 calc R .
C19 C 0.8772(8) 0.3781(7) -0.4498(4) 0.042(2) Uani 1 d . .
H19A H 0.9377(8) 0.4412(7) -0.4593(4) 0.051 Uiso 1 calc R .
H19B H 0.8129(8) 0.3816(7) -0.4900(4) 0.051 Uiso 1 calc R .
C20 C 0.9717(10) 0.2480(10) -0.4475(5) 0.072(3) Uani 1 d . .
H20A H 1.0449(10) 0.2406(10) -0.4886(5) 0.086 Uiso 1 calc R .
H20B H 1.0222(10) 0.2419(10) -0.4020(5) 0.086 Uiso 1 calc R .
C21 C 0.9000(9) 0.1403(8) -0.4508(4) 0.050(2) Uani 1 d . .
H21A H 0.8394(9) 0.1503(8) -0.4927(4) 0.061 Uiso 1 calc R .
H21B H 0.9730(9) 0.0631(8) -0.4588(4) 0.061 Uiso 1 calc R .
C22 C 0.6956(8) 0.0839(6) -0.3811(4) 0.039(2) Uani 1 d . .
H22 H 0.6604(8) 0.0622(6) -0.4253(4) 0.047 Uiso 1 calc R .
C23 C 0.2731(8) -0.0531(6) -0.2617(4) 0.040(2) Uani 1 d . .
C24 C 0.1797(9) -0.0411(9) -0.1907(5) 0.064(2) Uani 1 d . .
H24A H 0.0934(28) -0.0741(47) -0.1976(9) 0.077 Uiso 1 calc R .
H24B H 0.1531(47) 0.0470(10) -0.1762(16) 0.077 Uiso 1 calc R .
H24C H 0.2327(22) -0.0885(41) -0.1526(9) 0.077 Uiso 1 calc R .
C25 C 0.1817(10) 0.0169(9) -0.3204(5) 0.066(3) Uani 1 d . .
H25A H 0.0926(27) -0.0144(36) -0.3215(21) 0.079 Uiso 1 calc R .
H25B H 0.2345(25) 0.0032(41) -0.3681(7) 0.079 Uiso 1 calc R .
H25C H 0.1598(49) 0.1065(11) -0.3091(16) 0.079 Uiso 1 calc R .
C26 C 0.3175(9) -0.1901(7) -0.2834(5) 0.060(2) Uani 1 d . .
H26A H 0.2323(9) -0.2260(14) -0.2877(27) 0.072 Uiso 1 calc R .
H26B H 0.3754(46) -0.2352(12) -0.2462(14) 0.072 Uiso 1 calc R .
H26C H 0.3736(46) -0.1973(8) -0.3302(14) 0.072 Uiso 1 calc R .
C27 C 0.1871(7) 0.4611(6) -0.2332(4) 0.030(2) Uani 1 d . .
C28 C 0.1265(7) 0.4954(7) -0.3068(4) 0.039(2) Uani 1 d . .
H28A H 0.0221(7) 0.5092(38) -0.3014(6) 0.047 Uiso 1 calc R .
H28B H 0.1623(35) 0.4272(18) -0.3416(7) 0.047 Uiso 1 calc R .
H28C H 0.1561(37) 0.5718(22) -0.3246(11) 0.047 Uiso 1 calc R .
C29 C 0.1081(8) 0.5568(7) -0.1772(4) 0.046(2) Uani 1 d . .
H29A H 0.0057(9) 0.5564(30) -0.1758(18) 0.056 Uiso 1 calc R .
H29B H 0.1245(39) 0.6400(10) -0.1908(14) 0.056 Uiso 1 calc R .
H29C H 0.1433(34) 0.5353(24) -0.1291(6) 0.056 Uiso 1 calc R .
C30 C 0.1641(8) 0.3301(7) -0.2124(5) 0.053(2) Uani 1 d . .
H30A H 0.0622(10) 0.3280(14) -0.2117(26) 0.063 Uiso 1 calc R .
H30B H 0.1984(47) 0.3092(19) -0.1641(12) 0.063 Uiso 1 calc R .
H30C H 0.2170(41) 0.2694(9) -0.2482(15) 0.063 Uiso 1 calc R .
P1 P 0.3995(2) 0.2644(2) 0.49169(10) 0.0543(6) Uani 1 d DU .
F1A F 0.2668(6) 0.3637(6) 0.5094(3) 0.0717(13) Uani 0.702(5) d PDU 1
F1B F 0.4888(7) 0.3697(6) 0.4828(3) 0.0731(12) Uani 0.702(5) d PDU 1
F1C F 0.5409(7) 0.1582(6) 0.4723(3) 0.0717(13) Uani 0.702(5) d PDU 1
F1D F 0.3653(8) 0.2745(6) 0.4099(3) 0.0687(13) Uani 0.702(5) d PDU 1
F1E F 0.4355(8) 0.2537(6) 0.5741(3) 0.0687(13) Uani 0.702(5) d PDU 1
F1F F 0.3124(7) 0.1574(6) 0.4999(3) 0.0731(12) Uani 0.702(5) d PDU 1
F1G F 0.3870(18) 0.4084(8) 0.5137(7) 0.069(2) Uani 0.298(5) d PDU 2
F1H F 0.3728(18) 0.2294(15) 0.5729(5) 0.069(2) Uani 0.298(5) d PDU 2
F1I F 0.4105(17) 0.1288(8) 0.4712(7) 0.069(2) Uani 0.298(5) d PDU 2
F1J F 0.2321(9) 0.2924(15) 0.4873(8) 0.075(2) Uani 0.298(5) d PDU 2
F1K F 0.4254(18) 0.2998(15) 0.4110(5) 0.069(2) Uani 0.298(5) d PDU 2
F1L F 0.5613(9) 0.2380(14) 0.4960(7) 0.075(2) Uani 0.298(5) d PDU 2
P2 P 0.3007(2) 0.2557(2) 0.03747(10) 0.0369(5) Uani 1 d D .
F2A F 0.3889(5) 0.3510(5) 0.0020(3) 0.076(2) Uani 1 d D .
F2B F 0.1583(5) 0.3522(4) 0.0246(3) 0.0643(14) Uani 1 d D .
F2C F 0.4441(5) 0.1598(4) 0.0501(3) 0.0638(13) Uani 1 d D .
F2D F 0.3095(6) 0.3175(5) 0.1134(2) 0.0664(14) Uani 1 d D .
F2E F 0.2096(5) 0.1639(4) 0.0762(3) 0.0687(15) Uani 1 d D .
F2F F 0.2901(7) 0.1934(6) -0.0374(3) 0.100(2) Uani 1 d D .
N1S N 0.0558(8) 0.1768(7) 0.3688(4) 0.065(2) Uani 1 d . .
C1S C 0.1299(9) 0.2090(7) 0.3255(4) 0.042(2) Uani 1 d . .
C2S C 0.2258(9) 0.2472(7) 0.2703(4) 0.053(2) Uani 1 d . .
H2S1 H 0.2017(33) 0.3380(9) 0.2645(19) 0.064 Uiso 1 calc R .
H2S2 H 0.2170(37) 0.2063(35) 0.2240(7) 0.064 Uiso 1 calc R .
H2S3 H 0.3241(10) 0.2233(40) 0.2846(13) 0.064 Uiso 1 calc R .

loop_
_atom_type_symbol
_atom_type_description
_atom_type_scat_dispersion_real
_atom_type_scat_dispersion_imag
_atom_type_scat_source
C C 0.0033 0.0016 'International Tables Vol C Tables 4.2.6.8 and 6.1.1.4'
H H 0.0000 0.0000 'International Tables Vol C Tables 4.2.6.8 and 6.1.1.4'
N N 0.0061 0.0033 'International Tables Vol C Tables 4.2.6.8 and 6.1.1.4'
O O 0.0106 0.0060 'International Tables Vol C Tables 4.2.6.8 and 6.1.1.4'
P P 0.1023 0.0942 'International Tables Vol C Tables 4.2.6.8 and 6.1.1.4'
F F 0.0171 0.0103 'International Tables Vol C Tables 4.2.6.8 and 6.1.1.4'

loop_
_geom_angle_atom_site_label_1
_geom_angle_atom_site_label_2
_geom_angle_atom_site_label_3
_geom_angle
C18 N1 C19 125.4(6)
C22 N2 C21 125.2(6)
C13 N3 C14 124.4(6)
C17 N4 C16 124.9(6)
C2 C1 C6 116.3(6)
C2 C1 C23 123.6(6)
C6 C1 C23 119.9(6)
C1 C2 C3 122.5(6)
C2 C3 C4 121.3(6)
C2 C3 C13 117.6(6)
C4 C3 C13 121.0(6)
O1 C4 C3 122.1(6)
O1 C4 C5 121.8(6)
C3 C4 C5 116.0(6)
C6 C5 C4 120.6(6)
C6 C5 C22 118.7(6)
C4 C5 C22 120.7(6)
C1 C6 C5 123.2(6)
C8 C7 C12 116.5(6)
C8 C7 C27 122.5(6)
C12 C7 C27 120.7(6)
C7 C8 C9 123.0(6)
C8 C9 C18 118.5(6)
C8 C9 C10 121.0(6)
C18 C9 C10 120.3(6)
O2 C10 C9 122.5(6)
O2 C10 C11 121.6(5)
C9 C10 C11 115.9(6)
C12 C11 C17 118.4(6)
C12 C11 C10 120.3(5)
C17 C11 C10 121.0(6)
C7 C12 C11 123.3(6)
N3 C13 C3 122.0(7)
N3 C14 C15 112.5(6)
C14 C15 C16 116.3(6)
N4 C16 C15 112.2(5)
N4 C17 C11 123.4(6)
N1 C18 C9 122.6(6)
N1 C19 C20 110.3(6)
C21 C20 C19 117.0(8)
N2 C21 C20 112.4(6)
N2 C22 C5 122.9(6)
C26 C23 C24 109.6(7)
C26 C23 C1 109.4(6)
C24 C23 C1 111.5(6)
C26 C23 C25 109.1(7)
C24 C23 C25 107.2(7)
C1 C23 C25 110.1(6)
C29 C27 C28 107.9(6)
C29 C27 C30 110.3(6)
C28 C27 C30 109.0(6)
C29 C27 C7 110.5(5)
C28 C27 C7 111.7(5)
C30 C27 C7 107.4(5)
F1I P1 F1L 88.3(8)
F1I P1 F1K 91.3(8)
F1L P1 F1K 87.5(8)
F1I P1 F1H 88.9(8)
F1L P1 F1H 92.8(8)
F1K P1 F1H 179.7(2)
F1A P1 F1D 88.5(3)
F1A P1 F1F 91.9(3)
F1D P1 F1F 88.5(3)
F1A P1 F1B 89.1(3)
F1D P1 F1B 91.3(3)
F1F P1 F1B 179.0(2)
F1A P1 F1E 91.9(3)
F1D P1 F1E 179.5(2)
F1F P1 F1E 91.7(3)
F1B P1 F1E 88.5(3)
F1I P1 F1J 92.0(8)
F1L P1 F1J 179.7(2)
F1K P1 F1J 92.5(8)
F1H P1 F1J 87.2(8)
F1I P1 F1G 179.6(2)
F1L P1 F1G 92.0(8)
F1K P1 F1G 88.9(8)
F1H P1 F1G 90.9(8)
F1J P1 F1G 87.7(8)
F1A P1 F1C 179.68(15)
F1D P1 F1C 91.2(3)
F1F P1 F1C 88.0(3)
F1B P1 F1C 91.0(3)
F1E P1 F1C 88.4(3)
F2F P2 F2D 179.2(4)
F2F P2 F2A 92.4(4)
F2D P2 F2A 88.4(3)
F2F P2 F2B 89.3(3)
F2D P2 F2B 90.4(3)
F2A P2 F2B 89.1(3)
F2F P2 F2C 90.7(3)
F2D P2 F2C 89.6(3)
F2A P2 F2C 90.4(3)
F2B P2 F2C 179.5(3)
F2F P2 F2E 89.9(4)
F2D P2 F2E 89.3(3)
F2A P2 F2E 177.4(3)
F2B P2 F2E 89.9(3)
F2C P2 F2E 90.6(3)
N1S C1S C2S 178.8(8)

loop_
_geom_bond_atom_site_label_1
_geom_bond_atom_site_label_2
_geom_bond_distance
N1 C18 1.290(9)
N1 C19 1.455(9)
N2 C22 1.286(9)
N2 C21 1.466(9)
N3 C13 1.296(9)
N3 C14 1.468(9)
N4 C17 1.281(8)
N4 C16 1.475(8)
O1 C4 1.293(8)
O2 C10 1.286(7)
C1 C2 1.386(9)
C1 C6 1.388(10)
C1 C23 1.529(9)
C2 C3 1.408(9)
C3 C4 1.412(10)
C3 C13 1.424(9)
C4 C5 1.425(9)
C5 C6 1.400(9)
C5 C22 1.432(10)
C7 C8 1.381(9)
C7 C12 1.389(9)
C7 C27 1.537(9)
C8 C9 1.397(9)
C9 C18 1.429(9)
C9 C10 1.430(9)
C10 C11 1.430(9)
C11 C12 1.402(9)
C11 C17 1.408(9)
C14 C15 1.513(10)
C15 C16 1.520(9)
C19 C20 1.531(12)
C20 C21 1.475(12)
C23 C26 1.521(10)
C23 C24 1.525(11)
C23 C25 1.543(11)
C27 C29 1.525(10)
C27 C28 1.527(9)
C27 C30 1.531(10)
P1 F1A 1.520(6)
P1 F1B 1.562(5)
P1 F1C 1.623(6)
P1 F1D 1.561(5)
P1 F1E 1.578(5)
P1 F1F 1.562(6)
P1 F1G 1.606(8)
P1 F1H 1.558(8)
P1 F1I 1.511(8)
P1 F1J 1.580(8)
P1 F1L 1.528(8)
P1 F1K 1.550(8)
P2 F2A 1.576(5)
P2 F2B 1.584(4)
P2 F2C 1.586(4)
P2 F2D 1.570(4)
P2 F2E 1.588(4)
P2 F2F 1.558(5)
N1S C1S 1.131(10)
C1S C2S 1.439(12)

loop_
_geom_torsion_atom_site_label_1
_geom_torsion_atom_site_label_2
_geom_torsion_atom_site_label_3
_geom_torsion_atom_site_label_4
_geom_torsion
C6 C1 C2 C3 -0.5(9)
C23 C1 C2 C3 175.2(6)
C1 C2 C3 C4 1.3(10)
C1 C2 C3 C13 -176.5(6)
C2 C3 C4 O1 -179.1(6)
C13 C3 C4 O1 -1.3(9)
C2 C3 C4 C5 -0.7(9)
C13 C3 C4 C5 177.1(6)
O1 C4 C5 C6 177.7(6)
C3 C4 C5 C6 -0.7(9)
O1 C4 C5 C22 -0.9(9)
C3 C4 C5 C22 -179.4(6)
C2 C1 C6 C5 -1.0(10)
C23 C1 C6 C5 -176.9(6)
C4 C5 C6 C1 1.6(10)
C22 C5 C6 C1 -179.7(6)
C12 C7 C8 C9 0.3(9)
C27 C7 C8 C9 -174.3(6)
C7 C8 C9 C18 172.4(6)
C7 C8 C9 C10 -1.7(9)
C8 C9 C10 O2 -178.7(6)
C18 C9 C10 O2 7.3(9)
C8 C9 C10 C11 1.8(8)
C18 C9 C10 C11 -172.3(5)
O2 C10 C11 C12 179.9(5)
C9 C10 C11 C12 -0.6(8)
O2 C10 C11 C17 -5.8(9)
C9 C10 C11 C17 173.8(5)
C8 C7 C12 C11 1.0(9)
C27 C7 C12 C11 175.6(6)
C17 C11 C12 C7 -175.3(6)
C10 C11 C12 C7 -0.8(9)
C14 N3 C13 C3 -174.0(6)
C2 C3 C13 N3 176.0(6)
C4 C3 C13 N3 -1.9(10)
C13 N3 C14 C15 -153.9(7)
N3 C14 C15 C16 72.4(8)
C17 N4 C16 C15 104.5(7)
C14 C15 C16 N4 -63.5(8)
C16 N4 C17 C11 -174.5(6)
C12 C11 C17 N4 174.9(6)
C10 C11 C17 N4 0.4(9)
C19 N1 C18 C9 173.3(6)
C8 C9 C18 N1 -173.6(6)
C10 C9 C18 N1 0.6(9)
C18 N1 C19 C20 -119.6(8)
N1 C19 C20 C21 72.8(9)
C22 N2 C21 C20 148.0(8)
C19 C20 C21 N2 -70.1(10)
C21 N2 C22 C5 176.5(6)
C6 C5 C22 N2 178.4(6)
C4 C5 C22 N2 -2.9(10)
C2 C1 C23 C26 -104.9(8)
C6 C1 C23 C26 70.7(8)
C2 C1 C23 C24 16.5(10)
C6 C1 C23 C24 -167.9(7)
C2 C1 C23 C25 135.3(7)
C6 C1 C23 C25 -49.2(9)
C8 C7 C27 C29 -134.2(7)
C12 C7 C27 C29 51.5(8)
C8 C7 C27 C28 -14.1(9)
C12 C7 C27 C28 171.6(6)
C8 C7 C27 C30 105.4(7)
C12 C7 C27 C30 -68.9(8)
